data_2000929
loop_
_publ_author_name
'Liu, X. L.'
'Sun, M.'
'Miao, F. M.'
'Feng, K. S.'
'Chen, R. Y.'

_publ_section_title
;
 Structure of 3,3-diethyl-1,2-diphenyl-1,4,2-diazaphospholidine-5-one
 2-oxide
;
_journal_issue 5
_journal_name_full 'Acta Crystallographica Section C'
_journal_page_first 947
_journal_page_last 949
_journal_paper_doi 10.1107/S0108270191011678
_journal_volume 48
_journal_year 1992
_chemical_formula_moiety 'C18 H21 N2 O2 P1'
_chemical_formula_sum 'C18 H21 N2 O2 P'
_chemical_formula_weight 328.35
_space_group_crystal_system monoclinic
_space_group_IT_number 14
_space_group_name_Hall '-P 2ybc'
_space_group_name_H-M_alt 'P 1 21/c 1'
_cell_angle_alpha 90
_cell_angle_beta 91.070(10)
_cell_angle_gamma 90
_cell_formula_units_Z 4
_cell_length_a 9.232(3)
_cell_length_b 14.5610(10)
_cell_length_c 12.446(3)
_cell_volume 1672.8(7)
_diffrn_radiation_type Cu
_diffrn_radiation_wavelength 1.54184
_exptl_absorpt_coefficient_mu 1.54
_exptl_crystal_density_diffrn 1.304
_exptl_crystal_F_000 696
_cod_data_source_file ab0242.cif
_cod_data_source_block ab0242a
_cod_depositor_comments
;
 Updating space group information and adding the symmetry operation list.

 Antanas Vaitkus,
 2018-06-15
;
_cod_original_cell_volume 1673(2)
_cod_original_sg_symbol_H-M 'P 21/c'
_cod_original_formula_sum 'C18 H21 N2 O2 P1'
_cod_database_code 2000929

loop_
_space_group_symop_id
_space_group_symop_operation_xyz
1 x,y,z
2 -x,y+1/2,-z+1/2
3 -x,-y,-z
4 x,-y+1/2,z+1/2

loop_
_atom_site_label
_atom_site_fract_x
_atom_site_fract_y
_atom_site_fract_z
P(1) .55610(10) .21840(10) .77470(10)
O(1) .5185(3) .2044(2) .6599(2)
O(2) .3574(2) .08980(10) .9893(2)
N(1) .4243(2) .19940(10) .8642(2)
N(2) .5776(3) .0833(2) .9096(2)
C(1) .4468(3) .1209(2) .9274(2)
C(2) .6772(3) .1299(2) .8365(2)
C(3) .8036(3) .1722(2) .9007(3)
C(4) .9060(4) .1017(3) .9530(4)
C(5) .7247(3) .0616(2) .7495(3)
C(6) .8377(4) .1013(4) .6737(3)
C(11) .6168(3) .33330(10) .8009(2)
C(12) .6747(3) .3822(2) .7142(2)
C(13) .7218(4) .4718(2) .7299(3)
C(14) .7102(4) .5129(2) .8286(4)
C(15) .6520(4) .4655(2) .9138(3)
C(16) .6057(3) .3750(2) .9018(2)
C(21) .2936(3) .2521(2) .8689(2)
C(22) .2232(3) .2764(3) .7746(2)
C(23) .0972(3) .3321(3) .7796(3)
C(24) .0450(3) .3584(2) .8762(4)
C(25) .1184(4) .3335(3) .9697(3)
C(26) .2424(3) .2799(2) .9670(2)
H(1) .395(8) -.029(5) 1.056(6)
H(31) .764(8) .209(5) .955(6)
H(32) .859(8) .210(5) .854(6)
H(41) .983(8) .133(5) .992(6)
H(42) .853(8) .064(5) 1.001(6)
H(43) .948(8) .065(5) .899(6)
H(51) .764(8) .009(5) .784(6)
H(52) .642(8) .043(5) .707(6)
H(61) .863(8) .056(5) .621(6)
H(62) .799(8) .155(5) .630(6)
H(63) .921(8) .118(5) .713(6)
H(12) .680(8) .355(5) .647(6)
H(13) .762(8) .505(5) .672(6)
H(14) .741(8) .574(5) .838(6)
H(15) .644(8) .496(5) .981(6)
H(16) .568(8) .342(5) .961(6)
H(22) .194(8) .284(6) .699(6)
H(23) .048(8) .351(5) .716(7)
H(24) -.043(8) .394(5) .880(6)
H(25) .083(8) .353(5) 1.037(6)
H(26) .293(8) .263(5) 1.032(6)

loop_
_geom_bond_atom_site_label_1
_geom_bond_atom_site_label_2
_geom_bond_distance
P(1) O(1) 1.4790(10)
P(1) N(1) 1.6870(10)
P(1) C(2) 1.8620(10)
P(1) C(11) 1.7930(10)
O(2) C(1) 1.2260(10)
N(1) C(1) 1.4020(10)
N(1) C(21) 1.4320(10)
N(2) C(1) 1.3480(10)
N(2) C(2) 1.4700(10)
C(2) C(3) 1.5320(10)
C(2) C(5) 1.5400(10)
C(3) C(4) 1.532(2)
C(5) C(6) 1.533(2)
C(11) C(12) 1.4070(10)
C(11) C(16) 1.4000(10)
C(12) C(13) 1.3880(10)
C(13) C(14) 1.373(2)
C(14) C(15) 1.383(2)
C(15) C(16) 1.393(2)
C(21) C(22) 1.378(2)
C(21) C(26) 1.3780(10)
C(22) C(23) 1.420(2)
C(23) C(24) 1.359(3)
C(24) C(25) 1.384(2)
C(25) C(26) 1.386(2)
